data_1555726
loop_
_publ_author_name
'Bantreil, Xavier'
'Bourderioux, Aur\'elie'
'Mateo, Pierre'
'Hagerman, Caroline E.'
'Selkti, Mohamed'
'Brachet, Etienne'
'Belmont, Philippe'

_publ_section_title
;
 Phosphine-Triggered Selectivity Switch in Silver-Catalyzed
 o-Alkynylbenzohydroxamic Acid Cycloisomerizations.
;
_journal_issue 19
_journal_name_full 'Organic letters'
_journal_page_first 4814
_journal_page_last 4817
_journal_paper_doi 10.1021/acs.orglett.6b02235
_journal_volume 18
_journal_year 2016
_chemical_formula_moiety 'C16 H19 N O4'
_chemical_formula_sum 'C16 H19 N O4'
_chemical_formula_weight 289.32
_space_group_crystal_system orthorhombic
_space_group_IT_number 61
_space_group_name_Hall '-P 2ac 2ab'
_space_group_name_H-M_alt 'P b c a'
_symmetry_cell_setting orthorhombic
_symmetry_space_group_name_H-M 'P b c a'
_atom_sites_solution_hydrogens geom
_atom_sites_solution_primary direct
_atom_sites_solution_secondary difmap
_audit_creation_method SHELXL-97
_cell_angle_alpha 90.00
_cell_angle_beta 90.00
_cell_angle_gamma 90.00
_cell_formula_units_Z 8
_cell_length_a 12.7082(12)
_cell_length_b 10.0795(9)
_cell_length_c 24.4296(18)
_cell_measurement_reflns_used 3272
_cell_measurement_temperature 292.2(6)
_cell_measurement_theta_max 27.7960
_cell_measurement_theta_min 3.8920
_cell_volume 3129.2(5)
_computing_structure_refinement 'SHELXL-97 (Sheldrick, 1997)'
_diffrn_ambient_environment air
_diffrn_ambient_temperature 292.2(6)
_diffrn_detector 'CCD plate'
_diffrn_measured_fraction_theta_full 0.898
_diffrn_measured_fraction_theta_max 0.898
_diffrn_measurement_device 'four-circle diffractometer'
_diffrn_measurement_device_type 'XtaLAB Pro: Kappa single'
_diffrn_orient_matrix_type 'CrysAlisPro convention (1999,Acta A55,543-557)'
_diffrn_orient_matrix_UB_11 0.0282187000
_diffrn_orient_matrix_UB_12 0.0522409000
_diffrn_orient_matrix_UB_13 0.0127465000
_diffrn_orient_matrix_UB_21 -0.0161584000
_diffrn_orient_matrix_UB_22 -0.0235498000
_diffrn_orient_matrix_UB_23 0.0260474000
_diffrn_orient_matrix_UB_31 0.0453735000
_diffrn_orient_matrix_UB_32 -0.0408475000
_diffrn_orient_matrix_UB_33 0.0013268000
_diffrn_radiation_monochromator graphite
_diffrn_radiation_probe x-ray
_diffrn_radiation_type 'Mo K\a'
_diffrn_radiation_wavelength 0.71073
_diffrn_reflns_av_R_equivalents 0.0769
_diffrn_reflns_av_sigmaI/netI 0.1254
_diffrn_reflns_limit_h_max 16
_diffrn_reflns_limit_h_min -16
_diffrn_reflns_limit_k_max 13
_diffrn_reflns_limit_k_min -13
_diffrn_reflns_limit_l_max 32
_diffrn_reflns_limit_l_min -33
_diffrn_reflns_number 23820
_diffrn_reflns_theta_full 29.89
_diffrn_reflns_theta_max 29.8883
_diffrn_reflns_theta_min 3.5939
_diffrn_source 'fine-focus sealed X-ray tube'
_diffrn_source_type 'Enhance (Mo) X-ray Source'
_exptl_absorpt_coefficient_mu 0.088
_exptl_absorpt_correction_T_max 1.00000
_exptl_absorpt_correction_T_min 0.23138
_exptl_absorpt_correction_type multi-scan
_exptl_absorpt_process_details
;
CrysAlisPro 1.171.39.7b (Rigaku Oxford Diffraction, 2015)
Empirical absorption correction using spherical harmonics,
 implemented in SCALE3 ABSPACK scaling algorithm.
;
_exptl_crystal_colour colourless
_exptl_crystal_density_diffrn 1.228
_exptl_crystal_density_method 'not measured'
_exptl_crystal_F_000 1232
_exptl_crystal_size_max 0.120
_exptl_crystal_size_mid 0.080
_exptl_crystal_size_min 0.070
_refine_diff_density_max 0.253
_refine_diff_density_min -0.279
_refine_diff_density_rms 0.073
_refine_ls_extinction_method none
_refine_ls_goodness_of_fit_ref 1.075
_refine_ls_hydrogen_treatment mixed
_refine_ls_matrix_type full
_refine_ls_number_parameters 194
_refine_ls_number_reflns 4051
_refine_ls_number_restraints 0
_refine_ls_restrained_S_all 1.075
_refine_ls_R_factor_all 0.0947
_refine_ls_R_factor_gt 0.0592
_refine_ls_shift/su_max 0.000
_refine_ls_shift/su_mean 0.000
_refine_ls_structure_factor_coef Fsqd
_refine_ls_weighting_details 'calc w=1/[\s^2^(Fo^2^)+(0.0928P)^2^+0.3830P] where P=(Fo^2^+2Fc^2^)/3'
_refine_ls_weighting_scheme calc
_refine_ls_wR_factor_gt 0.1679
_refine_ls_wR_factor_ref 0.1879
_reflns_number_gt 2603
_reflns_number_total 4051
_reflns_threshold_expression >2sigma(I)
_cod_data_source_file ol6b02235_si_002.cif
_cod_data_source_block eb794-1
_cod_database_code 1555726
_oxdiff_exptl_absorpt_empirical_full_min 0.388
_oxdiff_exptl_absorpt_empirical_full_max 7.133
_oxdiff_exptl_absorpt_empirical_details
;
Empirical correction (ABSPACK) includes:
- Absorption correction using spherical harmonics
- Frame scaling
;

loop_
_symmetry_equiv_pos_as_xyz
'x, y, z'
'-x+1/2, -y, z+1/2'
'-x, y+1/2, -z+1/2'
'x+1/2, -y+1/2, -z'
'-x, -y, -z'
'x-1/2, y, -z-1/2'
'x, -y-1/2, z-1/2'
'-x-1/2, y-1/2, z'

loop_
_atom_site_label
_atom_site_type_symbol
_atom_site_fract_x
_atom_site_fract_y
_atom_site_fract_z
_atom_site_U_iso_or_equiv
_atom_site_adp_type
_atom_site_occupancy
_atom_site_symmetry_multiplicity
_atom_site_calc_flag
_atom_site_refinement_flags
C1 C 0.92428(18) 0.3651(2) 0.58733(8) 0.0644(6) Uani 1 1 d .
H1 H 0.9403 0.4377 0.6093 0.077 Uiso 1 1 calc R
C2 C 0.84995(19) 0.2756(3) 0.60450(8) 0.0690(6) Uani 1 1 d .
H2 H 0.8169 0.2890 0.6380 0.083 Uiso 1 1 calc R
C3 C 0.82287(16) 0.1667(2) 0.57376(7) 0.0584(5) Uani 1 1 d .
H3 H 0.7725 0.1067 0.5859 0.070 Uiso 1 1 calc R
C4 C 0.87355(13) 0.14975(17) 0.52389(6) 0.0445(4) Uani 1 1 d .
C5 C 0.94832(13) 0.23997(17) 0.50630(6) 0.0425(4) Uani 1 1 d .
C6 C 0.97586(16) 0.34903(19) 0.53779(8) 0.0529(5) Uani 1 1 d .
H6 H 1.0268 0.4089 0.5261 0.063 Uiso 1 1 calc R
C7 C 0.86302(13) 0.04797(17) 0.48199(7) 0.0437(4) Uani 1 1 d .
O8 O 0.93327(9) 0.08063(11) 0.43952(4) 0.0440(3) Uani 1 1 d .
C9 C 0.98308(13) 0.19611(16) 0.45233(6) 0.0417(4) Uani 1 1 d .
N10 N 1.04749(12) 0.25694(15) 0.42138(6) 0.0488(4) Uani 1 1 d .
C11 C 0.80430(14) -0.06024(19) 0.47866(8) 0.0536(5) Uani 1 1 d .
H11 H 0.7584 -0.0771 0.5075 0.064 Uiso 1 1 calc R
C12 C 0.80553(16) -0.1576(2) 0.43258(9) 0.0628(5) Uani 1 1 d .
H12A H 0.8595 -0.1318 0.4066 0.075 Uiso 1 1 calc R
H12B H 0.8240 -0.2443 0.4468 0.075 Uiso 1 1 calc R
O13 O 0.70825(12) -0.16677(17) 0.40495(7) 0.0745(5) Uani 1 1 d .
C14 C 0.6872(2) -0.0577(3) 0.37263(10) 0.0864(8) Uani 1 1 d .
H14A H 0.6802 0.0195 0.3953 0.130 Uiso 1 1 calc R
H14B H 0.6229 -0.0720 0.3529 0.130 Uiso 1 1 calc R
H14C H 0.7438 -0.0448 0.3472 0.130 Uiso 1 1 calc R
O15 O 1.05811(11) 0.17979(12) 0.37193(5) 0.0551(4) Uani 1 1 d .
C16 C 1.08860(14) 0.25153(18) 0.32843(7) 0.0458(4) Uani 1 1 d .
O17 O 1.11042(16) 0.36568(14) 0.33022(6) 0.0779(5) Uani 1 1 d .
C18 C 1.08921(16) 0.16429(18) 0.27756(7) 0.0532(5) Uani 1 1 d .
C19 C 1.1415(3) 0.0324(3) 0.28858(10) 0.0935(9) Uani 1 1 d .
H19A H 1.2128 0.0469 0.3001 0.140 Uiso 1 1 calc R
H19B H 1.1410 -0.0200 0.2558 0.140 Uiso 1 1 calc R
H19C H 1.1038 -0.0135 0.3169 0.140 Uiso 1 1 calc R
C20 C 1.1458(3) 0.2385(3) 0.23211(10) 0.1071(11) Uani 1 1 d .
H20A H 1.2163 0.2584 0.2435 0.161 Uiso 1 1 calc R
H20B H 1.1091 0.3197 0.2244 0.161 Uiso 1 1 calc R
H20C H 1.1476 0.1845 0.1998 0.161 Uiso 1 1 calc R
C21 C 0.9742(2) 0.1444(4) 0.26143(13) 0.1017(10) Uani 1 1 d .
H21A H 0.9707 0.0944 0.2280 0.153 Uiso 1 1 calc R
H21B H 0.9414 0.2292 0.2561 0.153 Uiso 1 1 calc R
H21C H 0.9383 0.0971 0.2899 0.153 Uiso 1 1 calc R

loop_
_atom_site_aniso_label
_atom_site_aniso_U_11
_atom_site_aniso_U_22
_atom_site_aniso_U_33
_atom_site_aniso_U_23
_atom_site_aniso_U_13
_atom_site_aniso_U_12
C1 0.0756(14) 0.0682(13) 0.0493(10) -0.0159(9) -0.0094(9) 0.0161(11)
C2 0.0701(13) 0.0929(17) 0.0438(10) -0.0055(11) 0.0087(9) 0.0118(13)
C3 0.0569(11) 0.0743(13) 0.0441(9) 0.0068(9) 0.0068(8) 0.0039(10)
C4 0.0447(9) 0.0505(10) 0.0385(8) 0.0071(7) -0.0006(7) 0.0072(8)
C5 0.0459(9) 0.0433(9) 0.0382(8) 0.0035(7) -0.0024(6) 0.0085(7)
C6 0.0624(11) 0.0489(10) 0.0474(9) -0.0023(8) -0.0051(8) 0.0043(9)
C7 0.0409(8) 0.0484(10) 0.0418(8) 0.0107(7) 0.0001(6) 0.0030(7)
O8 0.0476(6) 0.0412(6) 0.0432(6) 0.0007(5) 0.0058(5) -0.0024(5)
C9 0.0445(9) 0.0378(8) 0.0428(8) 0.0030(7) -0.0005(6) 0.0017(7)
N10 0.0581(9) 0.0452(8) 0.0430(7) -0.0059(6) 0.0093(6) -0.0051(7)
C11 0.0480(10) 0.0547(11) 0.0582(11) 0.0119(8) -0.0009(8) -0.0065(9)
C12 0.0578(12) 0.0505(11) 0.0801(14) 0.0022(10) -0.0080(10) -0.0095(10)
O13 0.0643(9) 0.0796(11) 0.0798(10) 0.0049(8) -0.0118(7) -0.0197(8)
C14 0.0867(17) 0.100(2) 0.0728(15) 0.0015(14) -0.0098(13) 0.0194(16)
O15 0.0752(9) 0.0438(7) 0.0463(7) -0.0061(5) 0.0191(6) -0.0122(6)
C16 0.0498(10) 0.0422(9) 0.0454(9) -0.0002(7) 0.0069(7) -0.0019(8)
O17 0.1327(15) 0.0459(8) 0.0552(8) -0.0042(6) 0.0204(9) -0.0201(9)
C18 0.0683(12) 0.0461(10) 0.0451(9) -0.0052(7) 0.0040(8) 0.0004(9)
C19 0.148(3) 0.0658(15) 0.0665(14) -0.0171(11) -0.0023(15) 0.0325(17)
C20 0.177(3) 0.0782(17) 0.0666(15) -0.0101(13) 0.0505(18) -0.013(2)
C21 0.097(2) 0.118(2) 0.091(2) -0.0296(17) -0.0258(16) -0.0051(19)

loop_
_atom_type_symbol
_atom_type_description
_atom_type_scat_dispersion_real
_atom_type_scat_dispersion_imag
_atom_type_scat_source
C C 0.0033 0.0016 'International Tables Vol C Tables 4.2.6.8 and 6.1.1.4'
H H 0.0000 0.0000 'International Tables Vol C Tables 4.2.6.8 and 6.1.1.4'
N N 0.0061 0.0033 'International Tables Vol C Tables 4.2.6.8 and 6.1.1.4'
O O 0.0106 0.0060 'International Tables Vol C Tables 4.2.6.8 and 6.1.1.4'

loop_
_geom_angle_atom_site_label_1
_geom_angle_atom_site_label_2
_geom_angle_atom_site_label_3
_geom_angle
C2 C1 C6 121.1(2)
C3 C2 C1 122.05(18)
C2 C3 C4 117.52(19)
C5 C4 C3 120.65(17)
C5 C4 C7 107.95(14)
C3 C4 C7 131.39(17)
C4 C5 C6 121.48(16)
C4 C5 C9 106.82(15)
C6 C5 C9 131.69(17)
C1 C6 C5 117.2(2)
C11 C7 O8 120.31(16)
C11 C7 C4 132.51(16)
O8 C7 C4 107.17(14)
C9 O8 C7 108.98(12)
N10 C9 O8 125.07(15)
N10 C9 C5 125.88(16)
O8 C9 C5 109.03(14)
C9 N10 O15 107.35(13)
C7 C11 C12 125.56(17)
O13 C12 C11 113.23(18)
C14 O13 C12 113.03(18)
C16 O15 N10 113.54(13)
O17 C16 O15 124.17(16)
O17 C16 C18 126.16(16)
O15 C16 C18 109.66(15)
C19 C18 C20 110.8(2)
C19 C18 C16 111.42(17)
C20 C18 C16 108.33(17)
C19 C18 C21 110.6(2)
C20 C18 C21 109.2(2)
C16 C18 C21 106.37(17)

loop_
_geom_bond_atom_site_label_1
_geom_bond_atom_site_label_2
_geom_bond_distance
C1 C2 1.372(3)
C1 C6 1.386(3)
C2 C3 1.373(3)
C3 C4 1.389(2)
C4 C5 1.384(2)
C4 C7 1.455(2)
C5 C6 1.387(2)
C5 C9 1.459(2)
C7 C11 1.324(3)
C7 O8 1.4078(19)
O8 C9 1.362(2)
C9 N10 1.272(2)
N10 O15 1.4430(18)
C11 C12 1.493(3)
C12 O13 1.412(2)
O13 C14 1.380(3)
O15 C16 1.342(2)
C16 O17 1.184(2)
C16 C18 1.522(2)
C18 C19 1.510(3)
C18 C20 1.520(3)
C18 C21 1.527(4)
